data_7223964
loop_
_publ_author_name
'Klepov, Vladislav V.'
'Vologzhanina, Anna V.'
'Alekseev, Evgeny V.'
'Pushkin, Denis V.'
'Serezhkina, Larisa B.'
'Sergeeva, Olga A.'
'Knyazev, Aleksandr V.'
'Serezhkin, Viktor N.'

_publ_section_title
;
 Structural diversity of uranyl acrylates
;
_journal_issue 10
_journal_name_full CrystEngComm
_journal_page_first 1723
_journal_paper_doi 10.1039/C5CE01957E
_journal_volume 18
_journal_year 2016
_chemical_formula_moiety '(C6 H6 O6 U)'
_chemical_formula_sum 'C6 H6 O6 U'
_chemical_formula_weight 412.14
_chemical_name_common 'uranyl acrylate'
_chemical_name_systematic
; 
 ? 
;
_space_group_IT_number 58
_symmetry_cell_setting orthorhombic
_symmetry_space_group_name_Hall '-P 2 2n'
_symmetry_space_group_name_H-M 'P n n m'
_atom_sites_solution_hydrogens geom
_atom_sites_solution_primary direct
_atom_sites_solution_secondary difmap
_audit_creation_method SHELXL-97
_audit_update_record
;
2015-10-02 deposited with the CCDC.
2016-01-22 downloaded from the CCDC.
;
_cell_angle_alpha 90.00
_cell_angle_beta 90.00
_cell_angle_gamma 90.00
_cell_formula_units_Z 4
_cell_length_a 13.3140(11)
_cell_length_b 9.7055(8)
_cell_length_c 7.0691(9)
_cell_measurement_temperature 300(2)
_cell_volume 913.46(16)
_computing_structure_refinement 'SHELXL-97 (Sheldrick, 1997)'
_computing_structure_solution 'SHELXS-97 (Sheldrick, 1990)'
_diffrn_ambient_temperature 300(2)
_diffrn_measured_fraction_theta_full 0.998
_diffrn_measured_fraction_theta_max 0.998
_diffrn_measurement_device_type 'Bruker Apex 2 CCDC area detector'
_diffrn_radiation_monochromator graphite
_diffrn_radiation_source 'fine-focus sealed tube'
_diffrn_radiation_type MoK\a
_diffrn_radiation_wavelength 0.71073
_diffrn_reflns_av_R_equivalents 0.0437
_diffrn_reflns_av_sigmaI/netI 0.0470
_diffrn_reflns_limit_h_max 17
_diffrn_reflns_limit_h_min -13
_diffrn_reflns_limit_k_max 11
_diffrn_reflns_limit_k_min -12
_diffrn_reflns_limit_l_max 7
_diffrn_reflns_limit_l_min -9
_diffrn_reflns_number 3030
_diffrn_reflns_theta_full 27.49
_diffrn_reflns_theta_max 27.49
_diffrn_reflns_theta_min 3.26
_exptl_absorpt_coefficient_mu 17.764
_exptl_absorpt_correction_T_max 1.43
_exptl_absorpt_correction_T_min 0.56
_exptl_absorpt_correction_type empirical
_exptl_crystal_colour yellow
_exptl_crystal_density_diffrn 2.997
_exptl_crystal_density_method 'not measured'
_exptl_crystal_description block
_exptl_crystal_F_000 728
_exptl_crystal_size_max 0.12
_exptl_crystal_size_mid 0.06
_exptl_crystal_size_min 0.04
_refine_diff_density_max 2.546
_refine_diff_density_min -1.806
_refine_diff_density_rms 0.221
_refine_ls_extinction_method none
_refine_ls_goodness_of_fit_ref 1.047
_refine_ls_hydrogen_treatment constr
_refine_ls_matrix_type full
_refine_ls_number_parameters 76
_refine_ls_number_reflns 1137
_refine_ls_number_restraints 0
_refine_ls_restrained_S_all 1.047
_refine_ls_R_factor_all 0.0490
_refine_ls_R_factor_gt 0.0320
_refine_ls_shift/su_max 0.000
_refine_ls_shift/su_mean 0.000
_refine_ls_structure_factor_coef Fsqd
_refine_ls_weighting_details 'calc w=1/[\s^2^(Fo^2^)+(0.0330P)^2^+0.0000P] where P=(Fo^2^+2Fc^2^)/3'
_refine_ls_weighting_scheme calc
_refine_ls_wR_factor_gt 0.0686
_refine_ls_wR_factor_ref 0.0788
_reflns_number_gt 894
_reflns_number_total 1137
_reflns_threshold_expression >2sigma(I)
_cod_data_source_file c5ce01957e2.cif
_cod_data_source_block 1
_cod_depositor_comments 'Adding full bibliography for 7223964--7223968.cif.'
_cod_original_cell_volume 913.47(15)
_cod_database_code 7223964

loop_
_symmetry_equiv_pos_as_xyz
'x, y, z'
'-x, -y, z'
'-x+1/2, y+1/2, -z+1/2'
'x+1/2, -y+1/2, -z+1/2'
'-x, -y, -z'
'x, y, -z'
'x-1/2, -y-1/2, z-1/2'
'-x-1/2, y-1/2, z-1/2'

loop_
_atom_site_label
_atom_site_type_symbol
_atom_site_fract_x
_atom_site_fract_y
_atom_site_fract_z
_atom_site_U_iso_or_equiv
_atom_site_adp_type
_atom_site_occupancy
_atom_site_symmetry_multiplicity
_atom_site_calc_flag
_atom_site_refinement_flags
U1 U 0.47629(3) -0.28235(4) 0.0000 0.03199(16) Uani 1 2 d S
C1 C 0.6592(8) -0.0283(13) 0.0000 0.038(3) Uani 1 2 d S
C2 C 0.7702(9) -0.0314(14) 0.0000 0.058(4) Uani 1 2 d S
H2 H 0.8005 -0.1178 0.0000 0.070 Uiso 1 2 calc SR
C3 C 0.8275(9) 0.0716(14) 0.0000 0.055(3) Uani 1 2 d S
H3A H 0.8007 0.1600 0.0000 0.066 Uiso 1 2 calc SR
H3B H 0.8968 0.0593 0.0000 0.066 Uiso 1 2 calc SR
C4 C 0.3124(8) -0.4820(11) 0.0000 0.036(3) Uani 1 2 d S
C5 C 0.2257(9) -0.5751(13) 0.0000 0.055(4) Uani 1 2 d S
H5 H 0.2371 -0.6697 0.0000 0.066 Uiso 1 2 calc SR
C6 C 0.1339(9) -0.5310(14) 0.0000 0.054(3) Uani 1 2 d S
H6A H 0.1210 -0.4368 0.0000 0.065 Uiso 1 2 calc SR
H6B H 0.0809 -0.5934 0.0000 0.065 Uiso 1 2 calc SR
O1 O 0.4768(5) -0.2852(6) 0.2482(11) 0.0560(18) Uani 1 1 d .
O2 O 0.6118(5) 0.0785(8) 0.0000 0.045(2) Uani 1 2 d S
O3 O 0.6173(6) -0.1451(9) 0.0000 0.064(3) Uani 1 2 d S
O4 O 0.3027(6) -0.3559(8) 0.0000 0.054(2) Uani 1 2 d S
O5 O 0.4033(6) -0.5311(8) 0.0000 0.044(2) Uani 1 2 d S

loop_
_atom_site_aniso_label
_atom_site_aniso_U_11
_atom_site_aniso_U_22
_atom_site_aniso_U_33
_atom_site_aniso_U_23
_atom_site_aniso_U_13
_atom_site_aniso_U_12
U1 0.0226(2) 0.0204(2) 0.0530(3) 0.000 0.000 0.00181(17)
C1 0.023(5) 0.042(7) 0.050(7) 0.000 0.000 -0.006(5)
C2 0.033(6) 0.046(8) 0.095(11) 0.000 0.000 -0.007(7)
C3 0.023(6) 0.050(8) 0.091(9) 0.000 0.000 -0.002(6)
C4 0.028(5) 0.024(6) 0.057(7) 0.000 0.000 0.006(5)
C5 0.029(6) 0.023(6) 0.115(11) 0.000 0.000 -0.002(5)
C6 0.030(6) 0.059(8) 0.073(9) 0.000 0.000 -0.008(6)
O1 0.057(4) 0.050(4) 0.061(4) -0.003(3) 0.001(3) 0.018(3)
O2 0.026(4) 0.020(4) 0.090(6) 0.000 0.000 0.000(3)
O3 0.022(4) 0.034(5) 0.135(8) 0.000 0.000 -0.004(4)
O4 0.030(4) 0.022(4) 0.110(7) 0.000 0.000 0.000(4)
O5 0.023(4) 0.027(4) 0.083(6) 0.000 0.000 0.008(3)

loop_
_atom_type_symbol
_atom_type_description
_atom_type_scat_dispersion_real
_atom_type_scat_dispersion_imag
_atom_type_scat_source
C C 0.0033 0.0016 'International Tables Vol C Tables 4.2.6.8 and 6.1.1.4'
H H 0.0000 0.0000 'International Tables Vol C Tables 4.2.6.8 and 6.1.1.4'
O O 0.0106 0.0060 'International Tables Vol C Tables 4.2.6.8 and 6.1.1.4'
U U -9.6767 9.6646 'International Tables Vol C Tables 4.2.6.8 and 6.1.1.4'

loop_
_geom_angle_atom_site_label_1
_geom_angle_atom_site_label_2
_geom_angle_atom_site_label_3
_geom_angle
_geom_angle_site_symmetry_1
_geom_angle_site_symmetry_3
O1 U1 O1 178.1(4) 6 .
O1 U1 O2 90.9(2) 6 5_655
O1 U1 O2 90.9(2) . 5_655
O1 U1 O3 90.3(2) 6 .
O1 U1 O3 90.3(2) . .
O2 U1 O3 85.3(3) 5_655 .
O1 U1 O5 89.17(19) 6 5_645
O1 U1 O5 89.17(19) . 5_645
O2 U1 O5 169.1(3) 5_655 5_645
O3 U1 O5 83.8(3) . 5_645
O1 U1 O4 90.0(2) 6 .
O1 U1 O4 90.0(2) . .
O2 U1 O4 76.5(3) 5_655 .
O3 U1 O4 161.8(3) . .
O5 U1 O4 114.4(3) 5_645 .
O1 U1 O5 89.2(2) 6 .
O1 U1 O5 89.2(2) . .
O2 U1 O5 127.4(2) 5_655 .
O3 U1 O5 147.3(3) . .
O5 U1 O5 63.4(3) 5_645 .
O4 U1 O5 50.9(2) . .
O1 U1 C4 89.6(2) 6 .
O1 U1 C4 89.6(2) . .
O2 U1 C4 100.9(3) 5_655 .
O3 U1 C4 173.7(3) . .
O5 U1 C4 89.9(3) 5_645 .
O4 U1 C4 24.5(3) . .
O5 U1 C4 26.5(2) . .
O2 C1 O3 122.5(10) . .
O2 C1 C2 122.5(11) . .
O3 C1 C2 115.0(12) . .
C3 C2 C1 126.2(14) . .
O4 C4 O5 117.5(10) . .
O4 C4 C5 122.0(10) . .
O5 C4 C5 120.4(10) . .
O4 C4 U1 54.4(6) . .
O5 C4 U1 63.1(6) . .
C5 C4 U1 176.5(8) . .
C6 C5 C4 122.6(12) . .
C1 O2 U1 179.3(7) . 5_655
C1 O3 U1 151.5(8) . .
C4 O4 U1 101.1(7) . .
C4 O5 U1 153.0(7) . 5_645
C4 O5 U1 90.4(6) . .
U1 O5 U1 116.6(3) 5_645 .

loop_
_geom_bond_atom_site_label_1
_geom_bond_atom_site_label_2
_geom_bond_distance
_geom_bond_site_symmetry_2
U1 O1 1.755(7) 6
U1 O1 1.755(7) .
U1 O2 2.300(8) 5_655
U1 O3 2.302(8) .
U1 O5 2.419(7) 5_645
U1 O4 2.419(8) .
U1 O5 2.602(8) .
U1 C4 2.918(11) .
C1 O2 1.214(14) .
C1 O3 1.263(13) .
C1 C2 1.478(16) .
C2 C3 1.258(17) .
C4 O4 1.231(12) .
C4 O5 1.300(12) .
C4 C5 1.466(16) .
C5 C6 1.296(16) .
O2 U1 2.300(8) 5_655
O5 U1 2.419(7) 5_645
